data_4502940
loop_
_publ_author_name
'Bacchi, Alessia'
'Carcelli, Mauro'
'Pelagatti, Paolo'
'Rispoli, Gabriele'
'Rogolino, Dominga'

_publ_section_title
;
 Supramolecular Architectures of Pt(II) Complexes Controlled by Hydrogen
 Bonds and by Guest Molecules
;
_journal_issue 1
_journal_name_full 'Crystal Growth &amp; Design'
_journal_page_first 387
_journal_paper_doi 10.1021/cg201185c
_journal_volume 12
_journal_year 2012
_chemical_formula_sum 'C44 H54 Cl2 N2 O6 Pt S4'
_chemical_formula_weight 1101.12
_chemical_name_systematic
; 
 ? 
;
_space_group_IT_number 14
_symmetry_cell_setting monoclinic
_symmetry_space_group_name_Hall '-P 2yn'
_symmetry_space_group_name_H-M 'P 1 21/n 1'
_atom_sites_solution_hydrogens mixed
_atom_sites_solution_primary direct
_atom_sites_solution_secondary difmap
_audit_creation_method SHELXL-97
_cell_angle_alpha 90.00
_cell_angle_beta 97.3000(10)
_cell_angle_gamma 90.00
_cell_formula_units_Z 2
_cell_length_a 9.3556(8)
_cell_length_b 10.5786(9)
_cell_length_c 24.03(2)
_cell_measurement_reflns_used 800
_cell_measurement_temperature 293(2)
_cell_measurement_theta_max 18
_cell_measurement_theta_min 4
_cell_volume 2359(2)
_computing_structure_refinement 'SHELXL-97 (Sheldrick, 1997)'
_computing_structure_solution 'SIR97 (Altomare et al. 1997)'
_diffrn_ambient_temperature 293(2)
_diffrn_detector_area_resol_mean 8.2
_diffrn_measured_fraction_theta_full 0.999
_diffrn_measured_fraction_theta_max 0.999
_diffrn_measurement_device_type diffractometer
_diffrn_measurement_method '\w scan'
_diffrn_radiation_monochromator graphite
_diffrn_radiation_source 'fine-focus sealed tube'
_diffrn_radiation_type MoK\a
_diffrn_radiation_wavelength 0.71073
_diffrn_reflns_av_R_equivalents 0.0440
_diffrn_reflns_av_sigmaI/netI 0.0371
_diffrn_reflns_limit_h_max 11
_diffrn_reflns_limit_h_min -11
_diffrn_reflns_limit_k_max 13
_diffrn_reflns_limit_k_min -13
_diffrn_reflns_limit_l_max 30
_diffrn_reflns_limit_l_min -30
_diffrn_reflns_number 24563
_diffrn_reflns_theta_full 26.73
_diffrn_reflns_theta_max 26.73
_diffrn_reflns_theta_min 1.71
_exptl_absorpt_coefficient_mu 3.311
_exptl_absorpt_correction_T_max 1.0
_exptl_absorpt_correction_T_min 0.504
_exptl_absorpt_correction_type multi-scan
_exptl_absorpt_process_details 'SADABS procedure'
_exptl_crystal_colour yellow
_exptl_crystal_density_diffrn 1.550
_exptl_crystal_density_method 'not measured'
_exptl_crystal_description prism
_exptl_crystal_F_000 1112
_exptl_crystal_size_max 0.07
_exptl_crystal_size_mid 0.03
_exptl_crystal_size_min 0.03
_refine_diff_density_max 2.426
_refine_diff_density_min -1.367
_refine_diff_density_rms 0.106
_refine_ls_extinction_method none
_refine_ls_goodness_of_fit_ref 0.967
_refine_ls_hydrogen_treatment mixed
_refine_ls_matrix_type full
_refine_ls_number_parameters 272
_refine_ls_number_reflns 4995
_refine_ls_number_restraints 0
_refine_ls_restrained_S_all 0.967
_refine_ls_R_factor_all 0.0596
_refine_ls_R_factor_gt 0.0364
_refine_ls_shift/su_max 0.000
_refine_ls_shift/su_mean 0.000
_refine_ls_structure_factor_coef Fsqd
_refine_ls_weighting_details 'calc w=1/[\s^2^(Fo^2^)+(0.0653P)^2^+0.0000P] where P=(Fo^2^+2Fc^2^)/3'
_refine_ls_weighting_scheme calc
_refine_ls_wR_factor_gt 0.0927
_refine_ls_wR_factor_ref 0.1004
_reflns_number_gt 3445
_reflns_number_total 4995
_reflns_threshold_expression >2sigma(I)
_cod_data_source_file cg201185c_si_001.cif
_cod_data_source_block pt-4dmso-trans
_cod_original_sg_symbol_H-M P21/n
_cod_database_code 4502940

loop_
_symmetry_equiv_pos_as_xyz
'x, y, z'
'-x+1/2, y+1/2, -z+1/2'
'-x, -y, -z'
'x-1/2, -y-1/2, z-1/2'

loop_
_atom_site_label
_atom_site_type_symbol
_atom_site_fract_x
_atom_site_fract_y
_atom_site_fract_z
_atom_site_U_iso_or_equiv
_atom_site_adp_type
_atom_site_occupancy
_atom_site_symmetry_multiplicity
_atom_site_calc_flag
_atom_site_refinement_flags
Pt Pt 0.0000 0.0000 0.0000 0.03619(10) Uani 1 2 d S
Cl1 Cl 0.24425(16) -0.02902(15) 0.00551(7) 0.0630(4) Uani 1 1 d .
S1 S -0.05378(19) -0.48300(13) 0.38126(6) 0.0595(4) Uani 1 1 d .
S2 S -0.2934(3) -0.6148(3) -0.02907(13) 0.1244(9) Uani 1 1 d .
O1 O 0.0267(4) -0.3678(3) 0.23674(15) 0.0434(8) Uani 1 1 d .
O2 O -0.3330(6) -0.5739(7) 0.0294(2) 0.1081(18) Uani 1 1 d .
O3 O 0.0285(6) -0.5048(3) 0.33238(18) 0.0728(13) Uani 1 1 d .
N1 N -0.0101(4) -0.1374(3) 0.05882(15) 0.0380(9) Uani 1 1 d .
C1 C -0.0524(5) -0.4180(4) 0.18728(18) 0.0348(10) Uani 1 1 d .
C2 C -0.0358(5) -0.3198(4) 0.14139(19) 0.0365(10) Uani 1 1 d .
C3 C -0.1284(5) -0.3178(5) 0.0908(2) 0.0446(12) Uani 1 1 d .
H3 H -0.2003 -0.3786 0.0837 0.054 Uiso 1 1 calc R
C4 C -0.1130(5) -0.2261(5) 0.0517(2) 0.0448(12) Uani 1 1 d .
H4 H -0.1769 -0.2255 0.0187 0.054 Uiso 1 1 calc R
C5 C 0.0826(5) -0.1410(4) 0.10608(19) 0.0408(11) Uani 1 1 d .
H5 H 0.1568 -0.0819 0.1111 0.049 Uiso 1 1 calc R
C6 C 0.0719(5) -0.2298(4) 0.1479(2) 0.0407(11) Uani 1 1 d .
H6 H 0.1376 -0.2287 0.1803 0.049 Uiso 1 1 calc R
C7 C 0.0141(5) -0.5443(5) 0.1703(2) 0.0361(10) Uani 1 1 d .
C8 C 0.1351(5) -0.5931(5) 0.2019(2) 0.0474(12) Uani 1 1 d .
H8 H 0.1771 -0.5495 0.2334 0.057 Uiso 1 1 calc R
C9 C 0.1951(6) -0.7078(5) 0.1871(3) 0.0590(15) Uani 1 1 d .
H9 H 0.2755 -0.7409 0.2090 0.071 Uiso 1 1 calc R
C10 C 0.1346(7) -0.7707(5) 0.1402(3) 0.0651(17) Uani 1 1 d .
H10 H 0.1755 -0.8459 0.1298 0.078 Uiso 1 1 calc R
C11 C 0.0148(6) -0.7242(5) 0.1085(3) 0.0582(15) Uani 1 1 d .
H11 H -0.0258 -0.7685 0.0769 0.070 Uiso 1 1 calc R
C12 C -0.0476(6) -0.6101(5) 0.1230(2) 0.0493(13) Uani 1 1 d .
H12 H -0.1293 -0.5788 0.1013 0.059 Uiso 1 1 calc R
C13 C -0.2113(5) -0.4290(4) 0.19671(18) 0.0367(10) Uani 1 1 d .
C14 C -0.2886(5) -0.3196(5) 0.2036(2) 0.0487(12) Uani 1 1 d .
H14 H -0.2447 -0.2419 0.1993 0.058 Uiso 1 1 calc R
C15 C -0.4264(6) -0.3211(6) 0.2165(2) 0.0620(15) Uani 1 1 d .
H15 H -0.4746 -0.2457 0.2211 0.074 Uiso 1 1 calc R
C16 C -0.4940(6) -0.4360(7) 0.2227(3) 0.0623(16) Uani 1 1 d .
H16 H -0.5880 -0.4386 0.2314 0.075 Uiso 1 1 calc R
C17 C -0.4203(6) -0.5453(6) 0.2158(3) 0.0597(15) Uani 1 1 d .
H17 H -0.4652 -0.6225 0.2200 0.072 Uiso 1 1 calc R
C18 C -0.2814(6) -0.5439(5) 0.2027(2) 0.0474(12) Uani 1 1 d .
H18 H -0.2340 -0.6196 0.1979 0.057 Uiso 1 1 calc R
C19 C -0.2360(8) -0.4553(8) 0.3542(3) 0.089(2) Uani 1 1 d .
H19A H -0.2793 -0.5329 0.3399 0.133 Uiso 1 1 calc R
H19B H -0.2404 -0.3942 0.3244 0.133 Uiso 1 1 calc R
H19C H -0.2870 -0.4237 0.3835 0.133 Uiso 1 1 calc R
C20 C -0.0132(8) -0.3267(6) 0.4038(3) 0.090(2) Uani 1 1 d .
H20A H 0.0857 -0.3220 0.4202 0.135 Uiso 1 1 calc R
H20B H -0.0745 -0.3028 0.4312 0.135 Uiso 1 1 calc R
H20C H -0.0287 -0.2705 0.3723 0.135 Uiso 1 1 calc R
C21 C -0.4514(8) -0.6852(8) -0.0610(3) 0.116(3) Uani 1 1 d .
H21B H -0.4586 -0.7695 -0.0468 0.175 Uiso 1 1 calc R
H21A H -0.4497 -0.6884 -0.1009 0.175 Uiso 1 1 calc R
H21C H -0.5329 -0.6365 -0.0530 0.175 Uiso 1 1 calc R
C22 C -0.3033(14) -0.4581(14) -0.0634(7) 0.242(10) Uani 1 1 d .
H22B H -0.2205 -0.4089 -0.0491 0.363 Uiso 1 1 calc R
H22C H -0.3892 -0.4154 -0.0559 0.363 Uiso 1 1 calc R
H22A H -0.3052 -0.4687 -0.1032 0.363 Uiso 1 1 calc R
H100 H 0.010(6) -0.406(6) 0.261(2) 0.06(2) Uiso 1 1 d .

loop_
_atom_site_aniso_label
_atom_site_aniso_U_11
_atom_site_aniso_U_22
_atom_site_aniso_U_33
_atom_site_aniso_U_23
_atom_site_aniso_U_13
_atom_site_aniso_U_12
Pt 0.04872(16) 0.03060(13) 0.02940(13) 0.00390(12) 0.00559(9) -0.00155(13)
Cl1 0.0526(7) 0.0786(10) 0.0587(9) 0.0245(7) 0.0107(6) 0.0089(7)
S1 0.0830(10) 0.0577(9) 0.0397(7) 0.0084(6) 0.0157(7) 0.0096(7)
S2 0.127(2) 0.123(2) 0.114(2) 0.0045(17) -0.0199(16) -0.0107(16)
O1 0.059(2) 0.0391(19) 0.0304(19) 0.0018(15) -0.0028(16) -0.0130(16)
O2 0.119(4) 0.145(5) 0.054(3) -0.010(3) -0.014(3) -0.016(4)
O3 0.107(4) 0.072(3) 0.044(2) 0.007(2) 0.029(2) 0.021(2)
N1 0.050(2) 0.0333(19) 0.030(2) 0.0012(16) 0.0027(17) -0.0041(17)
C1 0.045(3) 0.033(2) 0.026(2) 0.0031(18) -0.0002(19) -0.0097(19)
C2 0.045(3) 0.034(2) 0.030(2) 0.0025(19) 0.004(2) -0.0012(19)
C3 0.048(3) 0.044(3) 0.039(3) 0.008(2) -0.005(2) -0.014(2)
C4 0.052(3) 0.044(3) 0.035(3) 0.006(2) -0.006(2) -0.009(2)
C5 0.053(3) 0.034(2) 0.035(3) 0.0026(19) 0.001(2) -0.012(2)
C6 0.050(3) 0.039(3) 0.032(2) 0.005(2) -0.001(2) -0.010(2)
C7 0.039(2) 0.033(2) 0.037(3) 0.0056(19) 0.007(2) -0.0044(19)
C8 0.040(3) 0.054(3) 0.048(3) 0.008(2) 0.003(2) -0.002(2)
C9 0.045(3) 0.055(3) 0.078(4) 0.008(3) 0.009(3) 0.013(3)
C10 0.065(4) 0.042(3) 0.095(5) 0.000(3) 0.036(4) 0.008(3)
C11 0.072(4) 0.044(3) 0.062(4) -0.014(3) 0.021(3) -0.007(3)
C12 0.058(3) 0.044(3) 0.045(3) -0.005(2) 0.001(2) -0.001(2)
C13 0.050(3) 0.031(2) 0.028(2) 0.0003(18) 0.003(2) -0.002(2)
C14 0.059(3) 0.037(3) 0.053(3) 0.001(2) 0.015(3) -0.003(2)
C15 0.067(4) 0.056(4) 0.066(4) -0.005(3) 0.020(3) 0.013(3)
C16 0.051(3) 0.071(4) 0.066(4) -0.005(3) 0.013(3) -0.005(3)
C17 0.057(4) 0.052(3) 0.072(4) -0.002(3) 0.016(3) -0.021(3)
C18 0.055(3) 0.037(2) 0.052(3) 0.001(2) 0.012(3) -0.004(2)
C19 0.086(5) 0.117(6) 0.063(5) -0.006(4) 0.010(4) 0.004(5)
C20 0.101(5) 0.075(5) 0.099(6) -0.022(4) 0.030(5) -0.007(4)
C21 0.125(7) 0.118(7) 0.091(6) 0.003(5) -0.045(5) -0.027(6)
C22 0.116(9) 0.33(2) 0.29(2) 0.220(18) 0.053(11) 0.014(11)

loop_
_atom_type_symbol
_atom_type_description
_atom_type_scat_dispersion_real
_atom_type_scat_dispersion_imag
_atom_type_scat_source
C C 0.0033 0.0016 'International Tables Vol C Tables 4.2.6.8 and 6.1.1.4'
H H 0.0000 0.0000 'International Tables Vol C Tables 4.2.6.8 and 6.1.1.4'
Cl Cl 0.1484 0.1585 'International Tables Vol C Tables 4.2.6.8 and 6.1.1.4'
N N 0.0061 0.0033 'International Tables Vol C Tables 4.2.6.8 and 6.1.1.4'
O O 0.0106 0.0060 'International Tables Vol C Tables 4.2.6.8 and 6.1.1.4'
Pt Pt -1.7033 8.3905 'International Tables Vol C Tables 4.2.6.8 and 6.1.1.4'
S S 0.1246 0.1234 'International Tables Vol C Tables 4.2.6.8 and 6.1.1.4'

loop_
_geom_angle_atom_site_label_1
_geom_angle_atom_site_label_2
_geom_angle_atom_site_label_3
_geom_angle
_geom_angle_site_symmetry_1
_geom_angle_site_symmetry_3
N1 Pt N1 180.0(2) 3 .
N1 Pt Cl1 89.90(11) 3 3
N1 Pt Cl1 90.10(11) . 3
N1 Pt Cl1 90.10(11) 3 .
N1 Pt Cl1 89.90(11) . .
Cl1 Pt Cl1 180.000(11) 3 .
O3 S1 C20 105.8(3) . .
O3 S1 C19 107.7(3) . .
C20 S1 C19 96.7(4) . .
O2 S2 C21 103.3(4) . .
O2 S2 C22 98.6(6) . .
C21 S2 C22 101.2(6) . .
C5 N1 C4 117.8(4) . .
C5 N1 Pt 121.8(3) . .
C4 N1 Pt 120.4(3) . .
O1 C1 C13 108.4(4) . .
O1 C1 C2 104.9(3) . .
C13 C1 C2 110.2(4) . .
O1 C1 C7 111.0(4) . .
C13 C1 C7 113.7(3) . .
C2 C1 C7 108.2(4) . .
C6 C2 C3 116.7(4) . .
C6 C2 C1 121.6(4) . .
C3 C2 C1 121.7(4) . .
C4 C3 C2 119.9(4) . .
N1 C4 C3 123.0(4) . .
N1 C5 C6 122.3(4) . .
C2 C6 C5 120.3(4) . .
C8 C7 C12 119.2(5) . .
C8 C7 C1 120.4(4) . .
C12 C7 C1 120.4(4) . .
C7 C8 C9 120.7(5) . .
C10 C9 C8 119.6(5) . .
C11 C10 C9 120.7(5) . .
C10 C11 C12 120.6(6) . .
C7 C12 C11 119.3(5) . .
C14 C13 C18 117.1(5) . .
C14 C13 C1 119.0(4) . .
C18 C13 C1 123.8(4) . .
C15 C14 C13 122.7(5) . .
C14 C15 C16 119.5(5) . .
C17 C16 C15 119.0(5) . .
C16 C17 C18 121.6(6) . .
C17 C18 C13 120.2(5) . .

loop_
_geom_bond_atom_site_label_1
_geom_bond_atom_site_label_2
_geom_bond_distance
_geom_bond_site_symmetry_2
Pt N1 2.038(4) 3
Pt N1 2.038(4) .
Pt Cl1 2.2928(14) 3
Pt Cl1 2.2928(14) .
S1 O3 1.502(5) .
S1 C20 1.766(7) .
S1 C19 1.770(7) .
S2 O2 1.559(6) .
S2 C21 1.744(7) .
S2 C22 1.849(13) .
O1 C1 1.421(5) .
N1 C5 1.339(5) .
N1 C4 1.340(6) .
C1 C13 1.536(6) .
C1 C2 1.537(6) .
C1 C7 1.550(7) .
C2 C6 1.381(6) .
C2 C3 1.401(6) .
C3 C4 1.371(6) .
C5 C6 1.388(6) .
C7 C8 1.381(6) .
C7 C12 1.394(7) .
C8 C9 1.402(7) .
C9 C10 1.367(8) .
C10 C11 1.365(8) .
C11 C12 1.404(7) .
C13 C14 1.386(6) .
C13 C18 1.398(7) .
C14 C15 1.364(7) .
C15 C16 1.387(8) .
C16 C17 1.367(9) .
C17 C18 1.375(7) .
